data_7015960
loop_
_publ_author_name
'Wen, Tian'
'Li, Mian'
'Zhou, Xiao-Ping'
'Li, Dan'

_publ_section_title
;
 Unprecedented copper(i)-catalyzed in situ double cycloaddition
 reaction based on 2-cyanopyrimidine.
;
_journal_issue 21
_journal_name_full 'Dalton transactions (Cambridge, England : 2003)'
_journal_page_first 5684
_journal_page_last 5686
_journal_paper_doi 10.1039/c1dt10488h
_journal_volume 40
_journal_year 2011
_chemical_formula_sum 'C22 H12 Cu4 N16'
_chemical_formula_weight 754.64
_chemical_name_systematic
;
?
;
_space_group_IT_number 2
_symmetry_cell_setting triclinic
_symmetry_space_group_name_Hall '-P 1'
_symmetry_space_group_name_H-M 'P -1'
_atom_sites_solution_hydrogens geom
_atom_sites_solution_primary direct
_atom_sites_solution_secondary difmap
_audit_creation_method SHELXL-97
_cell_angle_alpha 96.696(3)
_cell_angle_beta 101.866(3)
_cell_angle_gamma 96.275(3)
_cell_formula_units_Z 2
_cell_length_a 8.3754(15)
_cell_length_b 10.891(2)
_cell_length_c 14.418(3)
_cell_measurement_reflns_used 13481
_cell_measurement_temperature 293(2)
_cell_measurement_theta_max 27.93
_cell_measurement_theta_min 2.25
_cell_volume 1266.2(4)
_computing_cell_refinement 'Bruker SMART'
_computing_data_collection 'Bruker SMART'
_computing_data_reduction 'Bruker SAINT'
_computing_molecular_graphics 'Bruker SHELXTL'
_computing_publication_material 'Bruker SHELXTL'
_computing_structure_refinement 'SHELXL-97 (Sheldrick, 1997)'
_computing_structure_solution 'SHELXS-97 (Sheldrick, 1990)'
_diffrn_ambient_temperature 293(2)
_diffrn_measured_fraction_theta_full 0.984
_diffrn_measured_fraction_theta_max 0.984
_diffrn_measurement_device_type 'CCD area detector'
_diffrn_measurement_method 'phi and omega scans'
_diffrn_radiation_monochromator graphite
_diffrn_radiation_source 'fine-focus sealed tube'
_diffrn_radiation_type MoK\a
_diffrn_radiation_wavelength 0.71073
_diffrn_reflns_av_R_equivalents 0.0206
_diffrn_reflns_av_sigmaI/netI 0.0333
_diffrn_reflns_limit_h_max 9
_diffrn_reflns_limit_h_min -9
_diffrn_reflns_limit_k_max 12
_diffrn_reflns_limit_k_min -12
_diffrn_reflns_limit_l_max 17
_diffrn_reflns_limit_l_min -17
_diffrn_reflns_number 8878
_diffrn_reflns_theta_full 25.00
_diffrn_reflns_theta_max 25.00
_diffrn_reflns_theta_min 1.90
_exptl_absorpt_coefficient_mu 3.363
_exptl_absorpt_correction_T_max 0.7297
_exptl_absorpt_correction_T_min 0.4319
_exptl_absorpt_correction_type none
_exptl_crystal_colour red
_exptl_crystal_density_diffrn 1.979
_exptl_crystal_density_meas 1.979
_exptl_crystal_density_method 'not measured'
_exptl_crystal_description block
_exptl_crystal_F_000 744
_exptl_crystal_size_max 0.30
_exptl_crystal_size_mid 0.12
_exptl_crystal_size_min 0.10
_refine_diff_density_max 1.830
_refine_diff_density_min -1.167
_refine_diff_density_rms 0.090
_refine_ls_extinction_method none
_refine_ls_goodness_of_fit_ref 1.058
_refine_ls_hydrogen_treatment constr
_refine_ls_matrix_type full
_refine_ls_number_parameters 379
_refine_ls_number_reflns 4375
_refine_ls_number_restraints 0
_refine_ls_restrained_S_all 1.058
_refine_ls_R_factor_all 0.0528
_refine_ls_R_factor_gt 0.0436
_refine_ls_shift/su_max 0.001
_refine_ls_shift/su_mean 0.000
_refine_ls_structure_factor_coef Fsqd
_refine_ls_weighting_details 'calc w=1/[\s^2^(Fo^2^)+(0.0581P)^2^+1.8747P] where P=(Fo^2^+2Fc^2^)/3'
_refine_ls_weighting_scheme calc
_refine_ls_wR_factor_gt 0.1111
_refine_ls_wR_factor_ref 0.1183
_reflns_number_gt 3619
_reflns_number_total 4375
_reflns_threshold_expression >2sigma(I)
_cod_data_source_file c1dt10488h.txt
_cod_data_source_block 3
_cod_depositor_comments
;
The following automatic conversions were performed:
'_symmetry_cell_setting' value 'Triclinic' changed to 'triclinic'
according to '/home/saulius/struct/CIF-dictionaries/cif_core.dic'
dictionary named 'cif_core.dic' version 2.4.1 from 2010-06-29.

Automatic conversion script
Id: cif_fix_enum 1555 2011-01-17 13:19:09Z saulius 
;
_cod_original_sg_symbol_H-M P-1
_cod_database_code 7015960

loop_
_symmetry_equiv_pos_as_xyz
'x, y, z'
'-x, -y, -z'

loop_
_atom_site_label
_atom_site_type_symbol
_atom_site_fract_x
_atom_site_fract_y
_atom_site_fract_z
_atom_site_U_iso_or_equiv
_atom_site_adp_type
_atom_site_occupancy
_atom_site_symmetry_multiplicity
_atom_site_calc_flag
_atom_site_refinement_flags
_atom_site_disorder_assembly
_atom_site_disorder_group
Cu1 Cu 0.24732(7) 0.10103(5) 0.66302(4) 0.04631(18) Uani 1 1 d . . .
Cu4 Cu -0.20438(7) 0.31488(5) 0.66491(5) 0.05011(19) Uani 1 1 d . . .
Cu3 Cu 0.30902(9) 0.76275(6) 0.95392(5) 0.0612(2) Uani 1 1 d . . .
Cu2 Cu 0.14778(9) 0.25285(5) 0.93383(6) 0.0642(2) Uani 1 1 d . . .
C1 C 0.2664(5) 0.5186(3) 1.0007(3) 0.0328(9) Uani 1 1 d . . .
N5 N 0.3153(4) -0.0842(3) 0.9025(2) 0.0335(7) Uani 1 1 d . . .
N9 N 0.3485(4) 0.6332(3) 1.0356(2) 0.0360(8) Uani 1 1 d . . .
N8 N 0.2894(5) 0.4154(3) 1.0392(3) 0.0412(9) Uani 1 1 d . . .
N10 N 0.0556(4) 0.3933(3) 0.8730(2) 0.0385(8) Uani 1 1 d . . .
N3 N 0.2853(5) 0.0639(3) 0.8085(2) 0.0372(8) Uani 1 1 d . . .
N12 N 0.1266(4) 0.5931(3) 0.8543(3) 0.0378(8) Uani 1 1 d . . .
N2 N 0.3420(4) -0.0724(3) 0.6548(2) 0.0371(8) Uani 1 1 d . . .
N4 N 0.2436(4) 0.1057(3) 0.8919(2) 0.0367(8) Uani 1 1 d . . .
C10 C 0.3266(5) -0.0493(4) 0.8174(3) 0.0321(9) Uani 1 1 d . . .
N11 N -0.0319(4) 0.4122(3) 0.7860(3) 0.0406(8) Uani 1 1 d . . .
C12 C 0.3771(5) -0.1193(4) 0.7381(3) 0.0357(9) Uani 1 1 d . . .
N6 N 0.1486(5) 0.1263(3) 1.0621(3) 0.0429(9) Uani 1 1 d . . .
C14 C 0.2633(5) 0.0155(3) 0.9461(3) 0.0316(9) Uani 1 1 d . . .
N13 N -0.1454(5) 0.4928(4) 0.6192(3) 0.0460(9) Uani 1 1 d . . .
N7 N 0.2507(5) -0.0657(4) 1.0916(3) 0.0491(10) Uani 1 1 d . . .
C17 C 0.1462(5) 0.5039(4) 0.9103(3) 0.0344(9) Uani 1 1 d . . .
N1 N 0.4552(5) -0.2178(3) 0.7527(3) 0.0427(9) Uani 1 1 d . . .
C19 C 0.2196(5) 0.0254(4) 1.0397(3) 0.0359(9) Uani 1 1 d . . .
C20 C 0.3939(6) -0.1290(4) 0.5813(3) 0.0448(11) Uani 1 1 d . . .
H20 H 0.3725 -0.0989 0.5229 0.054 Uiso 1 1 calc R . .
N14 N 0.0074(5) 0.6946(4) 0.6775(3) 0.0480(10) Uani 1 1 d . . .
N16 N 0.4420(5) 0.2104(4) 0.6522(3) 0.0489(9) Uani 1 1 d . . .
N15 N 0.0265(6) 0.1394(5) 0.6220(3) 0.0657(13) Uani 1 1 d . . .
C24 C 0.0160(5) 0.5311(4) 0.7773(3) 0.0369(9) Uani 1 1 d . . .
C25 C 0.5710(6) 0.2588(4) 0.6565(3) 0.0409(10) Uani 1 1 d . . .
C26 C 0.4041(6) 0.4272(4) 1.1202(3) 0.0477(11) Uani 1 1 d . . .
H26 H 0.4273 0.3563 1.1478 0.057 Uiso 1 1 calc R . .
C27 C -0.0835(5) 0.1896(4) 0.6145(3) 0.0416(10) Uani 1 1 d . . .
C28 C 0.5039(7) -0.2714(5) 0.6774(4) 0.0572(14) Uani 1 1 d . . .
H28 H 0.5587 -0.3407 0.6844 0.069 Uiso 1 1 calc R . .
C29 C 0.4569(6) 0.6434(4) 1.1189(3) 0.0443(11) Uani 1 1 d . . .
H29 H 0.5124 0.7217 1.1473 0.053 Uiso 1 1 calc R . .
C30 C -0.0444(5) 0.5777(4) 0.6867(3) 0.0380(9) Uani 1 1 d . . .
C31 C 0.4890(6) 0.5416(4) 1.1640(3) 0.0472(11) Uani 1 1 d . . .
H31 H 0.5652 0.5496 1.2219 0.057 Uiso 1 1 calc R . .
C32 C -0.0477(7) 0.7291(5) 0.5914(4) 0.0544(13) Uani 1 1 d . . .
H32 H -0.0156 0.8102 0.5817 0.065 Uiso 1 1 calc R . .
C33 C 0.1071(6) 0.1352(5) 1.1466(4) 0.0537(12) Uani 1 1 d . . .
H33 H 0.0593 0.2041 1.1662 0.064 Uiso 1 1 calc R . .
C34 C 0.2056(7) -0.0532(6) 1.1763(4) 0.0620(14) Uani 1 1 d . . .
H34 H 0.2249 -0.1140 1.2160 0.074 Uiso 1 1 calc R . .
C35 C 0.4774(7) -0.2296(5) 0.5895(3) 0.0548(13) Uani 1 1 d . . .
H35 H 0.5145 -0.2679 0.5384 0.066 Uiso 1 1 calc R . .
C36 C -0.1971(6) 0.5306(5) 0.5343(4) 0.0556(13) Uani 1 1 d . . .
H36 H -0.2672 0.4746 0.4854 0.067 Uiso 1 1 calc R . .
C37 C 0.1326(7) 0.0460(5) 1.2059(4) 0.0602(14) Uani 1 1 d . . .
H37 H 0.1011 0.0528 1.2643 0.072 Uiso 1 1 calc R . .
C38 C -0.1504(7) 0.6483(5) 0.5170(4) 0.0559(13) Uani 1 1 d . . .
H38 H -0.1864 0.6730 0.4574 0.067 Uiso 1 1 calc R . .

loop_
_atom_site_aniso_label
_atom_site_aniso_U_11
_atom_site_aniso_U_22
_atom_site_aniso_U_33
_atom_site_aniso_U_23
_atom_site_aniso_U_13
_atom_site_aniso_U_12
Cu1 0.0471(3) 0.0477(3) 0.0483(4) 0.0250(3) 0.0081(3) 0.0099(3)
Cu4 0.0452(3) 0.0457(3) 0.0547(4) 0.0065(3) 0.0052(3) -0.0030(3)
Cu3 0.0815(5) 0.0350(3) 0.0845(5) 0.0352(3) 0.0367(4) 0.0204(3)
Cu2 0.0700(4) 0.0240(3) 0.0994(6) 0.0128(3) 0.0164(4) 0.0110(3)
C1 0.043(2) 0.0226(19) 0.035(2) 0.0068(16) 0.0102(18) 0.0068(16)
N5 0.0439(19) 0.0234(16) 0.0324(18) 0.0101(14) 0.0049(15) 0.0011(14)
N9 0.050(2) 0.0238(17) 0.0334(19) 0.0063(14) 0.0054(16) 0.0043(15)
N8 0.061(2) 0.0242(17) 0.038(2) 0.0095(15) 0.0058(18) 0.0086(16)
N10 0.046(2) 0.0296(18) 0.036(2) 0.0089(15) 0.0005(16) 0.0031(15)
N3 0.053(2) 0.0290(18) 0.0308(19) 0.0117(14) 0.0072(16) 0.0058(15)
N12 0.045(2) 0.0282(18) 0.040(2) 0.0084(15) 0.0046(16) 0.0065(15)
N2 0.043(2) 0.0365(19) 0.0306(19) 0.0108(15) 0.0018(15) 0.0066(15)
N4 0.056(2) 0.0244(17) 0.0292(18) 0.0088(14) 0.0058(16) 0.0040(15)
C10 0.040(2) 0.025(2) 0.031(2) 0.0098(16) 0.0044(17) 0.0035(16)
N11 0.045(2) 0.0335(19) 0.040(2) 0.0081(16) 0.0010(16) 0.0025(16)
C12 0.041(2) 0.032(2) 0.032(2) 0.0094(17) 0.0023(18) 0.0013(18)
N6 0.051(2) 0.0320(19) 0.043(2) 0.0017(16) 0.0107(18) -0.0029(16)
C14 0.039(2) 0.0203(19) 0.033(2) 0.0070(16) 0.0027(17) 0.0002(16)
N13 0.047(2) 0.047(2) 0.041(2) 0.0149(18) 0.0011(18) -0.0003(18)
N7 0.068(3) 0.046(2) 0.039(2) 0.0204(18) 0.0157(19) 0.0121(19)
C17 0.042(2) 0.026(2) 0.035(2) 0.0056(17) 0.0071(18) 0.0057(17)
N1 0.057(2) 0.039(2) 0.036(2) 0.0113(16) 0.0100(17) 0.0179(18)
C19 0.044(2) 0.028(2) 0.031(2) 0.0061(17) 0.0013(18) -0.0034(18)
C20 0.055(3) 0.050(3) 0.029(2) 0.011(2) 0.006(2) 0.007(2)
N14 0.060(3) 0.040(2) 0.043(2) 0.0128(17) 0.0064(19) 0.0041(18)
N16 0.051(2) 0.051(2) 0.046(2) 0.0163(19) 0.0103(19) 0.0030(19)
N15 0.079(3) 0.071(3) 0.043(3) 0.014(2) 0.012(2) -0.013(3)
C24 0.039(2) 0.031(2) 0.038(2) 0.0076(18) 0.0027(19) 0.0050(18)
C25 0.043(3) 0.043(2) 0.034(2) 0.0056(19) 0.0056(19) 0.003(2)
C26 0.069(3) 0.037(2) 0.039(3) 0.015(2) 0.006(2) 0.019(2)
C27 0.025(2) 0.051(3) 0.051(3) 0.009(2) 0.0051(19) 0.020(2)
C28 0.078(4) 0.054(3) 0.045(3) 0.009(2) 0.013(3) 0.031(3)
C29 0.058(3) 0.036(2) 0.032(2) 0.0031(18) 0.002(2) -0.005(2)
C30 0.040(2) 0.038(2) 0.037(2) 0.0121(19) 0.0061(19) 0.0071(18)
C31 0.061(3) 0.051(3) 0.028(2) 0.009(2) 0.000(2) 0.011(2)
C32 0.068(3) 0.048(3) 0.049(3) 0.022(2) 0.009(3) 0.008(2)
C33 0.060(3) 0.049(3) 0.051(3) -0.004(2) 0.020(2) -0.001(2)
C34 0.076(4) 0.069(4) 0.041(3) 0.026(3) 0.009(3) -0.001(3)
C35 0.073(3) 0.058(3) 0.035(3) 0.006(2) 0.011(2) 0.019(3)
C36 0.057(3) 0.062(3) 0.042(3) 0.015(2) -0.002(2) -0.001(2)
C37 0.069(3) 0.071(4) 0.040(3) 0.001(3) 0.023(3) -0.006(3)
C38 0.063(3) 0.062(3) 0.045(3) 0.027(3) 0.005(2) 0.006(3)

loop_
_atom_type_symbol
_atom_type_description
_atom_type_scat_dispersion_real
_atom_type_scat_dispersion_imag
_atom_type_scat_source
C C 0.0033 0.0016 'International Tables Vol C Tables 4.2.6.8 and 6.1.1.4'
H H 0.0000 0.0000 'International Tables Vol C Tables 4.2.6.8 and 6.1.1.4'
N N 0.0061 0.0033 'International Tables Vol C Tables 4.2.6.8 and 6.1.1.4'
Cu Cu 0.3201 1.2651 'International Tables Vol C Tables 4.2.6.8 and 6.1.1.4'

loop_
_geom_angle_atom_site_label_1
_geom_angle_atom_site_label_2
_geom_angle_atom_site_label_3
_geom_angle
_geom_angle_site_symmetry_1
_geom_angle_site_symmetry_3
_geom_angle_publ_flag
N15 Cu1 N16 122.57(18) . . ?
N15 Cu1 N2 130.72(17) . . ?
N16 Cu1 N2 99.11(15) . . ?
N15 Cu1 N3 109.56(16) . . ?
N16 Cu1 N3 107.31(15) . . ?
N2 Cu1 N3 77.48(13) . . ?
C25 Cu4 C27 114.47(19) 1_455 . ?
C25 Cu4 N11 127.26(17) 1_455 . ?
C27 Cu4 N11 103.16(17) . . ?
C25 Cu4 N13 117.23(17) 1_455 . ?
C27 Cu4 N13 111.43(18) . . ?
N11 Cu4 N13 77.83(14) . . ?
N5 Cu3 N9 164.12(15) 1_565 . ?
N5 Cu3 N12 114.88(14) 1_565 . ?
N9 Cu3 N12 80.99(13) . . ?
N4 Cu2 N10 136.06(15) . . ?
N4 Cu2 N8 123.86(15) . . ?
N10 Cu2 N8 80.03(13) . . ?
N4 Cu2 N6 75.85(13) . . ?
N10 Cu2 N6 145.98(14) . . ?
N8 Cu2 N6 90.36(12) . . ?
N8 C1 N9 126.0(4) . . ?
N8 C1 C17 116.2(4) . . ?
N9 C1 C17 117.7(3) . . ?
C10 N5 C14 102.3(3) . . ?
C10 N5 Cu3 135.6(3) . 1_545 ?
C14 N5 Cu3 120.3(3) . 1_545 ?
C29 N9 C1 116.1(3) . . ?
C29 N9 Cu3 127.2(3) . . ?
C1 N9 Cu3 116.5(3) . . ?
C1 N8 C26 116.6(4) . . ?
C1 N8 Cu2 108.1(3) . . ?
C26 N8 Cu2 134.4(3) . . ?
C17 N10 N11 104.7(3) . . ?
C17 N10 Cu2 112.1(3) . . ?
N11 N10 Cu2 138.1(3) . . ?
C10 N3 N4 106.1(3) . . ?
C10 N3 Cu1 112.3(3) . . ?
N4 N3 Cu1 139.2(3) . . ?
C17 N12 C24 101.3(3) . . ?
C17 N12 Cu3 100.3(3) . . ?
C24 N12 Cu3 158.5(3) . . ?
C20 N2 C12 116.6(4) . . ?
C20 N2 Cu1 127.2(3) . . ?
C12 N2 Cu1 115.4(3) . . ?
C14 N4 N3 106.1(3) . . ?
C14 N4 Cu2 120.5(3) . . ?
N3 N4 Cu2 133.1(2) . . ?
N3 C10 N5 112.7(4) . . ?
N3 C10 C12 119.1(3) . . ?
N5 C10 C12 128.2(3) . . ?
C24 N11 N10 105.9(3) . . ?
C24 N11 Cu4 113.5(3) . . ?
N10 N11 Cu4 140.6(3) . . ?
N1 C12 N2 125.9(4) . . ?
N1 C12 C10 119.9(4) . . ?
N2 C12 C10 114.2(4) . . ?
C33 N6 C19 115.4(4) . . ?
C33 N6 Cu2 137.2(3) . . ?
C19 N6 Cu2 107.3(3) . . ?
N4 C14 N5 112.7(3) . . ?
N4 C14 C19 121.1(4) . . ?
N5 C14 C19 126.1(3) . . ?
C36 N13 C30 116.0(4) . . ?
C36 N13 Cu4 129.4(3) . . ?
C30 N13 Cu4 114.6(3) . . ?
C19 N7 C34 115.1(4) . . ?
N12 C17 N10 114.7(4) . . ?
N12 C17 C1 124.1(4) . . ?
N10 C17 C1 121.0(4) . . ?
C28 N1 C12 115.4(4) . . ?
N7 C19 N6 127.4(4) . . ?
N7 C19 C14 117.4(4) . . ?
N6 C19 C14 115.1(4) . . ?
N2 C20 C35 122.0(4) . . ?
N2 C20 H20 119.0 . . ?
C35 C20 H20 119.0 . . ?
C30 N14 C32 115.8(4) . . ?
C25 N16 Cu1 166.6(4) . . ?
C27 N15 Cu1 161.5(5) . . ?
N11 C24 N12 113.5(4) . . ?
N11 C24 C30 119.4(4) . . ?
N12 C24 C30 127.0(4) . . ?
N16 C25 Cu4 171.2(4) . 1_655 ?
N8 C26 C31 121.7(4) . . ?
N8 C26 H26 119.2 . . ?
C31 C26 H26 119.2 . . ?
N15 C27 Cu4 150.2(4) . . ?
N1 C28 C35 123.5(5) . . ?
N1 C28 H28 118.3 . . ?
C35 C28 H28 118.3 . . ?
N9 C29 C31 121.9(4) . . ?
N9 C29 H29 119.1 . . ?
C31 C29 H29 119.1 . . ?
N14 C30 N13 126.4(4) . . ?
N14 C30 C24 119.1(4) . . ?
N13 C30 C24 114.4(4) . . ?
C29 C31 C26 117.5(4) . . ?
C29 C31 H31 121.2 . . ?
C26 C31 H31 121.2 . . ?
N14 C32 C38 122.2(5) . . ?
N14 C32 H32 118.9 . . ?
C38 C32 H32 118.9 . . ?
N6 C33 C37 122.1(5) . . ?
N6 C33 H33 119.0 . . ?
C37 C33 H33 119.0 . . ?
N7 C34 C37 122.1(5) . . ?
N7 C34 H34 118.9 . . ?
C37 C34 H34 118.9 . . ?
C20 C35 C28 116.7(5) . . ?
C20 C35 H35 121.7 . . ?
C28 C35 H35 121.7 . . ?
N13 C36 C38 122.3(5) . . ?
N13 C36 H36 118.8 . . ?
C38 C36 H36 118.8 . . ?
C34 C37 C33 117.9(5) . . ?
C34 C37 H37 121.1 . . ?
C33 C37 H37 121.1 . . ?
C36 C38 C32 117.3(4) . . ?
C36 C38 H38 121.4 . . ?
C32 C38 H38 121.4 . . ?

loop_
_geom_bond_atom_site_label_1
_geom_bond_atom_site_label_2
_geom_bond_distance
_geom_bond_site_symmetry_2
_geom_bond_publ_flag
Cu1 N15 1.929(6) . ?
Cu1 N16 1.956(4) . ?
Cu1 N2 2.127(3) . ?
Cu1 N3 2.149(3) . ?
Cu4 C25 1.888(5) 1_455 ?
Cu4 C27 1.947(4) . ?
Cu4 N11 2.111(4) . ?
Cu4 N13 2.158(4) . ?
Cu3 N5 1.901(3) 1_565 ?
Cu3 N9 1.953(3) . ?
Cu3 N12 2.382(4) . ?
Cu2 N4 1.958(3) . ?
Cu2 N10 2.000(3) . ?
Cu2 N8 2.241(4) . ?
Cu2 N6 2.431(4) . ?
C1 N8 1.326(5) . ?
C1 N9 1.344(5) . ?
C1 C17 1.455(6) . ?
N5 C10 1.345(5) . ?
N5 C14 1.349(5) . ?
N5 Cu3 1.901(3) 1_545 ?
N9 C29 1.334(5) . ?
N8 C26 1.334(6) . ?
N10 C17 1.341(5) . ?
N10 N11 1.367(5) . ?
N3 C10 1.330(5) . ?
N3 N4 1.362(5) . ?
N12 C17 1.336(5) . ?
N12 C24 1.346(5) . ?
N2 C20 1.337(6) . ?
N2 C12 1.348(5) . ?
N4 C14 1.328(5) . ?
C10 C12 1.460(6) . ?
N11 C24 1.341(5) . ?
C12 N1 1.331(5) . ?
N6 C33 1.330(6) . ?
N6 C19 1.344(6) . ?
C14 C19 1.464(6) . ?
N13 C36 1.339(6) . ?
N13 C30 1.341(6) . ?
N7 C19 1.327(5) . ?
N7 C34 1.348(6) . ?
N1 C28 1.331(6) . ?
C20 C35 1.367(7) . ?
C20 H20 0.9300 . ?
N14 C30 1.330(6) . ?
N14 C32 1.344(6) . ?
N16 C25 1.135(6) . ?
N15 C27 1.114(6) . ?
C24 C30 1.469(6) . ?
C25 Cu4 1.888(5) 1_655 ?
C26 C31 1.377(7) . ?
C26 H26 0.9300 . ?
C28 C35 1.380(7) . ?
C28 H28 0.9300 . ?
C29 C31 1.373(6) . ?
C29 H29 0.9300 . ?
C31 H31 0.9300 . ?
C32 C38 1.378(8) . ?
C32 H32 0.9300 . ?
C33 C37 1.373(8) . ?
C33 H33 0.9300 . ?
C34 C37 1.366(8) . ?
C34 H34 0.9300 . ?
C35 H35 0.9300 . ?
C36 C38 1.366(7) . ?
C36 H36 0.9300 . ?
C37 H37 0.9300 . ?
C38 H38 0.9300 . ?

loop_
_geom_torsion_atom_site_label_1
_geom_torsion_atom_site_label_2
_geom_torsion_atom_site_label_3
_geom_torsion_atom_site_label_4
_geom_torsion
_geom_torsion_site_symmetry_1
_geom_torsion_site_symmetry_2
_geom_torsion_site_symmetry_3
_geom_torsion_site_symmetry_4
_geom_torsion_publ_flag
N8 C1 N9 C29 -3.4(6) . . . . ?
C17 C1 N9 C29 179.6(4) . . . . ?
N8 C1 N9 Cu3 171.7(3) . . . . ?
C17 C1 N9 Cu3 -5.3(5) . . . . ?
N5 Cu3 N9 C29 -2.4(8) 1_565 . . . ?
N12 Cu3 N9 C29 176.1(4) . . . . ?
N5 Cu3 N9 C1 -177.0(5) 1_565 . . . ?
N12 Cu3 N9 C1 1.5(3) . . . . ?
N9 C1 N8 C26 0.4(6) . . . . ?
C17 C1 N8 C26 177.4(4) . . . . ?
N9 C1 N8 Cu2 -170.0(3) . . . . ?
C17 C1 N8 Cu2 7.0(4) . . . . ?
N4 Cu2 N8 C1 128.0(3) . . . . ?
N10 Cu2 N8 C1 -11.7(3) . . . . ?
N6 Cu2 N8 C1 -158.8(3) . . . . ?
N4 Cu2 N8 C26 -40.0(5) . . . . ?
N10 Cu2 N8 C26 -179.6(5) . . . . ?
N6 Cu2 N8 C26 33.2(5) . . . . ?
N4 Cu2 N10 C17 -115.1(3) . . . . ?
N8 Cu2 N10 C17 14.1(3) . . . . ?
N6 Cu2 N10 C17 89.7(4) . . . . ?
N4 Cu2 N10 N11 34.4(5) . . . . ?
N8 Cu2 N10 N11 163.7(4) . . . . ?
N6 Cu2 N10 N11 -120.8(4) . . . . ?
N15 Cu1 N3 C10 121.6(3) . . . . ?
N16 Cu1 N3 C10 -103.3(3) . . . . ?
N2 Cu1 N3 C10 -7.5(3) . . . . ?
N15 Cu1 N3 N4 -37.4(5) . . . . ?
N16 Cu1 N3 N4 97.7(4) . . . . ?
N2 Cu1 N3 N4 -166.5(4) . . . . ?
N5 Cu3 N12 C17 -178.1(2) 1_565 . . . ?
N9 Cu3 N12 C17 2.4(3) . . . . ?
N5 Cu3 N12 C24 1.4(9) 1_565 . . . ?
N9 Cu3 N12 C24 -178.2(8) . . . . ?
N15 Cu1 N2 C20 86.5(4) . . . . ?
N16 Cu1 N2 C20 -62.5(4) . . . . ?
N3 Cu1 N2 C20 -168.4(4) . . . . ?
N15 Cu1 N2 C12 -104.9(3) . . . . ?
N16 Cu1 N2 C12 106.1(3) . . . . ?
N3 Cu1 N2 C12 0.2(3) . . . . ?
C10 N3 N4 C14 0.4(4) . . . . ?
Cu1 N3 N4 C14 160.1(3) . . . . ?
C10 N3 N4 Cu2 -172.6(3) . . . . ?
Cu1 N3 N4 Cu2 -12.8(6) . . . . ?
N10 Cu2 N4 C14 -166.2(3) . . . . ?
N8 Cu2 N4 C14 80.5(3) . . . . ?
N6 Cu2 N4 C14 -0.2(3) . . . . ?
N10 Cu2 N4 N3 6.0(5) . . . . ?
N8 Cu2 N4 N3 -107.4(4) . . . . ?
N6 Cu2 N4 N3 171.9(4) . . . . ?
N4 N3 C10 N5 -0.4(5) . . . . ?
Cu1 N3 C10 N5 -166.2(3) . . . . ?
N4 N3 C10 C12 179.7(3) . . . . ?
Cu1 N3 C10 C12 13.9(5) . . . . ?
C14 N5 C10 N3 0.2(5) . . . . ?
Cu3 N5 C10 N3 164.2(3) 1_545 . . . ?
C14 N5 C10 C12 -179.9(4) . . . . ?
Cu3 N5 C10 C12 -15.9(7) 1_545 . . . ?
C17 N10 N11 C24 1.4(4) . . . . ?
Cu2 N10 N11 C24 -149.5(4) . . . . ?
C17 N10 N11 Cu4 178.6(4) . . . . ?
Cu2 N10 N11 Cu4 27.6(7) . . . . ?
C25 Cu4 N11 C24 -110.8(3) 1_455 . . . ?
C27 Cu4 N11 C24 113.8(3) . . . . ?
N13 Cu4 N11 C24 4.3(3) . . . . ?
C25 Cu4 N11 N10 72.2(5) 1_455 . . . ?
C27 Cu4 N11 N10 -63.2(5) . . . . ?
N13 Cu4 N11 N10 -172.7(5) . . . . ?
C20 N2 C12 N1 -1.6(6) . . . . ?
Cu1 N2 C12 N1 -171.4(3) . . . . ?
C20 N2 C12 C10 176.4(4) . . . . ?
Cu1 N2 C12 C10 6.5(4) . . . . ?
N3 C10 C12 N1 164.1(4) . . . . ?
N5 C10 C12 N1 -15.8(7) . . . . ?
N3 C10 C12 N2 -14.0(6) . . . . ?
N5 C10 C12 N2 166.1(4) . . . . ?
N4 Cu2 N6 C33 177.9(5) . . . . ?
N10 Cu2 N6 C33 -19.6(6) . . . . ?
N8 Cu2 N6 C33 52.9(5) . . . . ?
N4 Cu2 N6 C19 2.5(3) . . . . ?
N10 Cu2 N6 C19 165.0(3) . . . . ?
N8 Cu2 N6 C19 -122.5(3) . . . . ?
N3 N4 C14 N5 -0.3(5) . . . . ?
Cu2 N4 C14 N5 173.8(3) . . . . ?
N3 N4 C14 C19 -176.2(4) . . . . ?
Cu2 N4 C14 C19 -2.2(5) . . . . ?
C10 N5 C14 N4 0.0(5) . . . . ?
Cu3 N5 C14 N4 -167.0(3) 1_545 . . . ?
C10 N5 C14 C19 175.8(4) . . . . ?
Cu3 N5 C14 C19 8.7(5) 1_545 . . . ?
C25 Cu4 N13 C36 -57.4(5) 1_455 . . . ?
C27 Cu4 N13 C36 77.2(5) . . . . ?
N11 Cu4 N13 C36 176.7(5) . . . . ?
C25 Cu4 N13 C30 121.4(3) 1_455 . . . ?
C27 Cu4 N13 C30 -104.0(3) . . . . ?
N11 Cu4 N13 C30 -4.5(3) . . . . ?
C24 N12 C17 N10 -0.2(5) . . . . ?
Cu3 N12 C17 N10 179.6(3) . . . . ?
C24 N12 C17 C1 174.1(4) . . . . ?
Cu3 N12 C17 C1 -6.1(4) . . . . ?
N11 N10 C17 N12 -0.8(5) . . . . ?
Cu2 N10 C17 N12 158.7(3) . . . . ?
N11 N10 C17 C1 -175.3(4) . . . . ?
Cu2 N10 C17 C1 -15.7(5) . . . . ?
N8 C1 C17 N12 -168.8(4) . . . . ?
N9 C1 C17 N12 8.5(6) . . . . ?
N8 C1 C17 N10 5.1(6) . . . . ?
N9 C1 C17 N10 -177.6(4) . . . . ?
N2 C12 N1 C28 1.3(7) . . . . ?
C10 C12 N1 C28 -176.6(4) . . . . ?
C34 N7 C19 N6 -0.4(7) . . . . ?
C34 N7 C19 C14 -178.9(4) . . . . ?
C33 N6 C19 N7 0.8(7) . . . . ?
Cu2 N6 C19 N7 177.4(4) . . . . ?
C33 N6 C19 C14 179.3(4) . . . . ?
Cu2 N6 C19 C14 -4.1(4) . . . . ?
N4 C14 C19 N7 -176.7(4) . . . . ?
N5 C14 C19 N7 7.9(6) . . . . ?
N4 C14 C19 N6 4.7(6) . . . . ?
N5 C14 C19 N6 -170.7(4) . . . . ?
C12 N2 C20 C35 0.4(7) . . . . ?
Cu1 N2 C20 C35 168.9(4) . . . . ?
N15 Cu1 N16 C25 170.2(17) . . . . ?
N2 Cu1 N16 C25 -37.4(18) . . . . ?
N3 Cu1 N16 C25 42.3(18) . . . . ?
N16 Cu1 N15 C27 -55.2(14) . . . . ?
N2 Cu1 N15 C27 161.9(13) . . . . ?
N3 Cu1 N15 C27 71.8(13) . . . . ?
N10 N11 C24 N12 -1.7(5) . . . . ?
Cu4 N11 C24 N12 -179.7(3) . . . . ?
N10 N11 C24 C30 174.2(4) . . . . ?
Cu4 N11 C24 C30 -3.8(5) . . . . ?
C17 N12 C24 N11 1.2(5) . . . . ?
Cu3 N12 C24 N11 -178.3(6) . . . . ?
C17 N12 C24 C30 -174.4(4) . . . . ?
Cu3 N12 C24 C30 6.1(11) . . . . ?
Cu1 N16 C25 Cu4 30(4) . . . 1_655 ?
C1 N8 C26 C31 2.9(7) . . . . ?
Cu2 N8 C26 C31 170.1(4) . . . . ?
Cu1 N15 C27 Cu4 -23(2) . . . . ?
C25 Cu4 C27 N15 -132.5(8) 1_455 . . . ?
N11 Cu4 C27 N15 9.7(9) . . . . ?
N13 Cu4 C27 N15 91.6(9) . . . . ?
C12 N1 C28 C35 0.2(8) . . . . ?
C1 N9 C29 C31 3.3(7) . . . . ?
Cu3 N9 C29 C31 -171.3(4) . . . . ?
C32 N14 C30 N13 -0.3(7) . . . . ?
C32 N14 C30 C24 177.4(4) . . . . ?
C36 N13 C30 N14 0.6(7) . . . . ?
Cu4 N13 C30 N14 -178.4(4) . . . . ?
C36 N13 C30 C24 -177.2(4) . . . . ?
Cu4 N13 C30 C24 3.9(5) . . . . ?
N11 C24 C30 N14 -178.0(4) . . . . ?
N12 C24 C30 N14 -2.7(7) . . . . ?
N11 C24 C30 N13 -0.1(6) . . . . ?
N12 C24 C30 N13 175.2(4) . . . . ?
N9 C29 C31 C26 -0.3(7) . . . . ?
N8 C26 C31 C29 -2.9(7) . . . . ?
C30 N14 C32 C38 -0.5(7) . . . . ?
C19 N6 C33 C37 -1.2(7) . . . . ?
Cu2 N6 C33 C37 -176.3(4) . . . . ?
C19 N7 C34 C37 0.4(8) . . . . ?
N2 C20 C35 C28 0.8(8) . . . . ?
N1 C28 C35 C20 -1.2(9) . . . . ?
C30 N13 C36 C38 -0.1(7) . . . . ?
Cu4 N13 C36 C38 178.7(4) . . . . ?
N7 C34 C37 C33 -0.7(8) . . . . ?
N6 C33 C37 C34 1.1(8) . . . . ?
N13 C36 C38 C32 -0.7(8) . . . . ?
N14 C32 C38 C36 1.0(8) . . . . ?
